data_9005280
loop_
_publ_author_name
'Tribaudino, M.'

_publ_section_title
;
 High-temperature crystal chemistry of C2/c clinopyroxenes along
 the join CaMgSi2O6-CaAl2SiO6
 Sample: Di50CaTs50 at 700 C
 Note: coordinates for O3 were altered by the author May, 2003
;
_journal_name_full 'European Journal of Mineralogy'
_journal_page_first 273
_journal_page_last 279
_journal_volume 8
_journal_year 1996
_chemical_formula_sum 'Al Ca Mg0.5 O6 Si1.5'
_chemical_name_mineral Diopside
_space_group_IT_number 15
_symmetry_space_group_name_Hall '-C 2yc'
_symmetry_space_group_name_H-M 'C 1 2/c 1'
_cell_angle_alpha 90
_cell_angle_beta 106.39
_cell_angle_gamma 90
_cell_length_a 9.697
_cell_length_b 8.850
_cell_length_c 5.306
_cell_formula_units_Z 4
_cell_volume 436.849
_database_code_amcsd 0006626
_exptl_crystal_density_diffrn 3.305
_cod_original_formula_sum 'Ca Mg.5 Al Si1.5 O6'
_cod_database_code 9005280

loop_
_space_group_symop_operation_xyz
x,y,z
1/2+x,1/2+y,z
x,-y,1/2+z
1/2+x,1/2-y,1/2+z
-x,y,1/2-z
1/2-x,1/2+y,1/2-z
-x,-y,-z
1/2-x,1/2-y,-z

loop_
_atom_site_aniso_label
_atom_site_aniso_U_11
_atom_site_aniso_U_22
_atom_site_aniso_U_33
_atom_site_aniso_U_12
_atom_site_aniso_U_13
_atom_site_aniso_U_23
CaM2 0.03210 0.02140 0.02190 0.00000 0.00100 0.00000
MgM1 0.01770 0.01850 0.01610 0.00000 0.00320 0.00000
AlM1 0.01770 0.01850 0.01610 0.00000 0.00320 0.00000
AlT 0.01150 0.01780 0.01420 -0.00040 0.00230 -0.00200
SiT 0.01150 0.01780 0.01420 -0.00040 0.00230 -0.00200
O1 0.01460 0.03010 0.02720 0.00150 0.00460 0.00150
O2 0.03410 0.02540 0.02690 -0.00710 0.01050 -0.00440
O3 0.01740 0.02580 0.02390 0.00210 0.00480 -0.00880

loop_
_atom_site_label
_atom_site_fract_x
_atom_site_fract_y
_atom_site_fract_z
_atom_site_occupancy
_atom_site_U_iso_or_equiv
CaM2 0.00000 0.30400 0.25000 1.00000 0.02634
MgM1 0.00000 0.90790 0.25000 0.50000 0.01773
AlM1 0.00000 0.90790 0.25000 0.50000 0.01773
AlT 0.28720 0.09390 0.22180 0.25000 0.01469
SiT 0.28720 0.09390 0.22180 0.75000 0.01469
O1 0.11020 0.08450 0.13190 1.00000 0.02419
O2 0.36170 0.25520 0.31460 1.00000 0.02837
O3 0.35120 0.01450 -0.01040 1.00000 0.02254

loop_
_cod_related_entry_id
_cod_related_entry_database
_cod_related_entry_code
1 AMCSD 0006626
